data_7217570
loop_
_publ_author_name
'Guo, Huadong'
'Guo, Xianmin'
'Zou, Hengye'
'Qi, Yanjuan'
'Chen, Ruizhan'
'Zhao, Lun'
'Liu, Chunming'

_publ_section_title
;
 A series of coordination polymers assembled from
 9,9-dimethylfluorene-2,7-dicarboxylic acid and various flexible
 bis(imidazole) ligands: synthesis, structures and properties
;
_journal_issue 32
_journal_name_full CrystEngComm
_journal_page_first 7459
_journal_paper_doi 10.1039/C4CE00664J
_journal_volume 16
_journal_year 2014
_chemical_formula_moiety 'C22 H19 N2 O4 Zn'
_chemical_formula_sum 'C22 H19 N2 O4 Zn'
_chemical_formula_weight 440.76
_chemical_melting_point ?
_chemical_name_systematic
;
 ?
;
_space_group_IT_number 60
_symmetry_cell_setting orthorhombic
_symmetry_space_group_name_Hall '-P 2n 2ab'
_symmetry_space_group_name_H-M 'P b c n'
_atom_sites_solution_hydrogens geom
_atom_sites_solution_primary direct
_atom_sites_solution_secondary difmap
_audit_creation_method SHELXL-97
_cell_angle_alpha 90.00
_cell_angle_beta 90.00
_cell_angle_gamma 90.00
_cell_formula_units_Z 8
_cell_length_a 21.096(12)
_cell_length_b 10.897(6)
_cell_length_c 18.875(11)
_cell_measurement_reflns_used 4008
_cell_measurement_temperature 293(2)
_cell_measurement_theta_max 26.02
_cell_measurement_theta_min 1.61
_cell_volume 4339(4)
_computing_cell_refinement 'Bruker SMART'
_computing_data_collection 'Bruker SMART'
_computing_data_reduction 'Bruker SAINT'
_computing_molecular_graphics SHELXP-97
_computing_publication_material SHELXTL
_computing_structure_refinement 'SHELXL-97 (Sheldrick, 1997)'
_computing_structure_solution 'SHELXS-97 (Sheldrick, 1990)'
_diffrn_ambient_temperature 293(2)
_diffrn_detector_area_resol_mean 9.00cm
_diffrn_measured_fraction_theta_full 0.994
_diffrn_measured_fraction_theta_max 0.994
_diffrn_measurement_device_type 'CCD area detector'
_diffrn_measurement_method 'phi and omega scans'
_diffrn_radiation_monochromator graphite
_diffrn_radiation_source 'fine-focus sealed tube'
_diffrn_radiation_type MoK\a
_diffrn_radiation_wavelength 0.71073
_diffrn_reflns_av_R_equivalents 0.1386
_diffrn_reflns_av_sigmaI/netI 0.1049
_diffrn_reflns_limit_h_max 25
_diffrn_reflns_limit_h_min -25
_diffrn_reflns_limit_k_max 13
_diffrn_reflns_limit_k_min -10
_diffrn_reflns_limit_l_max 22
_diffrn_reflns_limit_l_min -22
_diffrn_reflns_number 21479
_diffrn_reflns_theta_full 25.45
_diffrn_reflns_theta_max 25.45
_diffrn_reflns_theta_min 1.93
_diffrn_standards_decay_% none
_diffrn_standards_interval_count none
_diffrn_standards_interval_time none
_diffrn_standards_number none
_exptl_absorpt_coefficient_mu 1.160
_exptl_absorpt_correction_T_max 0.764
_exptl_absorpt_correction_T_min 0.716
_exptl_absorpt_correction_type empirical
_exptl_absorpt_process_details SADABS
_exptl_crystal_colour colorless
_exptl_crystal_density_diffrn 1.349
_exptl_crystal_density_method 'not measured'
_exptl_crystal_description block
_exptl_crystal_F_000 1816
_exptl_crystal_size_max 0.29
_exptl_crystal_size_mid 0.26
_exptl_crystal_size_min 0.24
_refine_diff_density_max 0.670
_refine_diff_density_min -0.363
_refine_diff_density_rms 0.081
_refine_ls_extinction_method none
_refine_ls_goodness_of_fit_ref 1.029
_refine_ls_hydrogen_treatment mixed
_refine_ls_matrix_type full
_refine_ls_number_parameters 283
_refine_ls_number_reflns 4008
_refine_ls_number_restraints 523
_refine_ls_restrained_S_all 1.005
_refine_ls_R_factor_all 0.1534
_refine_ls_R_factor_gt 0.0750
_refine_ls_shift/su_max 0.000
_refine_ls_shift/su_mean 0.000
_refine_ls_structure_factor_coef Fsqd
_refine_ls_weighting_details 'calc w=1/[\s^2^(Fo^2^)+(0.0696P)^2^+4.6214P] where P=(Fo^2^+2Fc^2^)/3'
_refine_ls_weighting_scheme calc
_refine_ls_wR_factor_gt 0.1514
_refine_ls_wR_factor_ref 0.1844
_reflns_number_gt 2170
_reflns_number_total 4008
_reflns_threshold_expression >2sigma(I)
_cod_duplicate_entry 7216407
_cod_data_source_file c4ce00664j2.cif
_cod_data_source_block c
_cod_depositor_comments
;
The following automatic conversions were performed:

'_chemical_melting_point' value 'not measured' was changed to '?' -
the value is undefined or not given.

Automatic conversion script
Id: cif_fix_values 2281 2013-09-26 08:29:07Z andrius 
;
_cod_original_sg_symbol_H-M Pbcn
_cod_database_code 7217570

loop_
_symmetry_equiv_pos_as_xyz
'x, y, z'
'-x+1/2, -y+1/2, z+1/2'
'x+1/2, -y+1/2, -z'
'-x, y, -z+1/2'
'-x, -y, -z'
'x-1/2, y-1/2, -z-1/2'
'-x-1/2, y-1/2, z'
'x, -y, z-1/2'

loop_
_atom_site_label
_atom_site_type_symbol
_atom_site_fract_x
_atom_site_fract_y
_atom_site_fract_z
_atom_site_U_iso_or_equiv
_atom_site_adp_type
_atom_site_occupancy
_atom_site_symmetry_multiplicity
_atom_site_calc_flag
_atom_site_refinement_flags
C1 C 0.2104(3) 0.7017(6) 0.6518(3) 0.0466(13) Uani 1 1 d U
H1 H 0.1806 0.7553 0.6707 0.031(14) Uiso 1 1 calc R
C2 C 0.2065(3) 0.6680(6) 0.5812(3) 0.0448(13) Uani 1 1 d U
C3 C 0.2517(3) 0.5883(6) 0.5532(3) 0.0470(13) Uani 1 1 d U
H3 H 0.2496 0.5667 0.5056 0.06(2) Uiso 1 1 calc R
C4 C 0.2994(3) 0.5409(6) 0.5949(3) 0.0467(13) Uani 1 1 d U
H4 H 0.3292 0.4873 0.5759 0.046(17) Uiso 1 1 calc R
C5 C 0.3939(3) 0.4516(6) 0.7226(3) 0.0432(13) Uani 1 1 d U
H5 H 0.4064 0.4134 0.6808 0.044(17) Uiso 1 1 calc R
C6 C 0.4242(3) 0.4264(6) 0.7859(3) 0.0444(14) Uani 1 1 d U
H6 H 0.4572 0.3698 0.7864 0.051(18) Uiso 1 1 calc R
C7 C 0.4067(3) 0.4831(6) 0.8487(3) 0.0409(13) Uani 1 1 d U
C8 C 0.3574(3) 0.5702(6) 0.8487(3) 0.0450(13) Uani 1 1 d U
H8 H 0.3461 0.6109 0.8901 0.031(14) Uiso 1 1 calc R
C9 C 0.2720(3) 0.6832(6) 0.7720(3) 0.0456(13) Uani 1 1 d U
C10 C 0.2585(3) 0.6564(6) 0.6946(3) 0.0450(12) Uani 1 1 d U
C11 C 0.3022(3) 0.5749(6) 0.6660(3) 0.0423(12) Uani 1 1 d U
C12 C 0.3441(3) 0.5356(6) 0.7229(3) 0.0421(12) Uani 1 1 d U
C13 C 0.3265(3) 0.5937(6) 0.7859(3) 0.0426(12) Uani 1 1 d U
C14 C 0.2951(4) 0.8158(6) 0.7808(4) 0.068(2) Uani 1 1 d U
H14A H 0.3035 0.8317 0.8300 0.08(2) Uiso 1 1 calc R
H14B H 0.2630 0.8712 0.7642 0.09(2) Uiso 1 1 calc R
H14C H 0.3332 0.8276 0.7539 0.031(16) Uiso 1 1 calc R
C15 C 0.2155(3) 0.6604(7) 0.8208(4) 0.0652(19) Uani 1 1 d U
H15A H 0.2272 0.6791 0.8687 0.10(3) Uiso 1 1 calc R
H15B H 0.2030 0.5758 0.8177 0.05(2) Uiso 1 1 calc R
H15C H 0.1808 0.7118 0.8067 0.12(3) Uiso 1 1 calc R
C16 C 0.1535(3) 0.7140(6) 0.5348(4) 0.0515(14) Uani 1 1 d U
C17 C -0.0589(3) 0.9537(6) 0.5846(4) 0.0474(17) Uani 1 1 d .
C18 C -0.0673(5) 0.7050(10) 0.4364(5) 0.106(2) Uani 1 1 d U
H18 H -0.0985 0.7592 0.4516 0.127 Uiso 1 1 calc R
C19 C -0.0773(6) 0.6009(11) 0.4013(6) 0.116(2) Uani 1 1 d U
H19 H -0.1167 0.5692 0.3888 0.139 Uiso 1 1 calc R
C20 C 0.0224(5) 0.6218(9) 0.4160(5) 0.094(2) Uani 1 1 d U
H20 H 0.0657 0.6056 0.4150 0.113 Uiso 1 1 calc R
C21 C -0.0036(5) 0.4304(11) 0.3503(6) 0.125(2) Uani 1 1 d U
C22 C -0.0204(9) 0.4969(19) 0.2483(15) 0.115(3) Uani 0.50 1 d PU
C23 C -0.0225(11) 0.410(2) 0.2806(12) 0.119(3) Uani 0.50 1 d PU
N1 N -0.0029(3) 0.7190(6) 0.4466(3) 0.0692(18) Uani 1 1 d U
N2 N -0.0214(5) 0.5496(7) 0.3869(4) 0.103(3) Uani 1 1 d .
O1 O 0.10840(19) 0.7688(4) 0.5684(2) 0.0549(12) Uani 1 1 d .
O2 O 0.1543(2) 0.6980(5) 0.4707(2) 0.0744(16) Uani 1 1 d .
O3 O 0.07079(19) 0.9888(4) 0.4713(2) 0.0497(12) Uani 1 1 d .
O4 O -0.0182(2) 0.8692(4) 0.5874(2) 0.0655(14) Uani 1 1 d .
Zn1 Zn 0.04157(3) 0.83313(7) 0.51000(3) 0.0482(3) Uani 1 1 d .

loop_
_atom_site_aniso_label
_atom_site_aniso_U_11
_atom_site_aniso_U_22
_atom_site_aniso_U_33
_atom_site_aniso_U_23
_atom_site_aniso_U_13
_atom_site_aniso_U_12
C1 0.046(3) 0.045(3) 0.049(3) -0.008(2) -0.008(2) 0.017(2)
C2 0.044(3) 0.047(3) 0.044(3) -0.001(3) -0.009(2) 0.013(3)
C3 0.050(3) 0.052(3) 0.040(3) -0.005(3) -0.007(2) 0.011(3)
C4 0.043(2) 0.051(3) 0.046(3) -0.005(2) -0.006(2) 0.013(2)
C5 0.039(2) 0.048(3) 0.043(3) -0.008(2) -0.004(2) 0.010(2)
C6 0.037(3) 0.046(3) 0.049(3) -0.006(3) -0.005(2) 0.013(3)
C7 0.036(3) 0.045(3) 0.041(3) -0.001(3) -0.007(2) 0.009(3)
C8 0.045(3) 0.046(3) 0.044(3) -0.009(2) -0.009(2) 0.010(2)
C9 0.045(3) 0.044(3) 0.047(3) -0.006(2) -0.012(2) 0.013(2)
C10 0.046(2) 0.044(2) 0.045(2) -0.006(2) -0.008(2) 0.009(2)
C11 0.040(2) 0.044(2) 0.043(2) -0.006(2) -0.008(2) 0.011(2)
C12 0.041(2) 0.042(2) 0.043(2) -0.004(2) -0.009(2) 0.008(2)
C13 0.042(2) 0.042(3) 0.044(2) -0.004(2) -0.011(2) 0.010(2)
C14 0.077(4) 0.061(4) 0.065(4) -0.012(4) -0.026(4) 0.013(4)
C15 0.066(4) 0.067(5) 0.062(4) -0.018(4) -0.012(3) 0.029(4)
C16 0.052(3) 0.052(3) 0.051(3) -0.002(3) -0.012(3) 0.011(3)
C17 0.037(4) 0.050(5) 0.055(4) -0.003(4) 0.000(3) 0.006(3)
C18 0.100(5) 0.116(6) 0.101(5) -0.024(5) -0.010(5) -0.007(5)
C19 0.122(5) 0.120(5) 0.106(5) -0.016(5) -0.005(5) -0.018(5)
C20 0.107(5) 0.093(5) 0.083(4) -0.013(4) -0.004(4) -0.013(4)
C21 0.147(5) 0.117(5) 0.112(5) -0.023(5) 0.000(5) -0.016(5)
C22 0.131(6) 0.111(6) 0.103(6) -0.007(6) -0.001(6) -0.008(6)
C23 0.138(6) 0.113(6) 0.105(6) -0.012(6) -0.001(6) -0.013(6)
N1 0.061(4) 0.088(5) 0.059(4) -0.008(4) -0.010(3) 0.009(4)
N2 0.153(8) 0.088(6) 0.069(5) -0.016(4) 0.017(5) -0.037(6)
O1 0.050(3) 0.069(3) 0.046(3) -0.008(2) -0.017(2) 0.028(3)
O2 0.076(4) 0.105(4) 0.042(3) -0.001(3) -0.013(2) 0.039(3)
O3 0.047(3) 0.061(3) 0.041(3) -0.001(2) 0.006(2) 0.013(2)
O4 0.065(3) 0.074(4) 0.058(3) 0.005(3) 0.021(2) 0.035(3)
Zn1 0.0462(5) 0.0601(5) 0.0383(4) -0.0048(4) -0.0033(3) 0.0213(4)

loop_
_atom_type_symbol
_atom_type_description
_atom_type_scat_dispersion_real
_atom_type_scat_dispersion_imag
_atom_type_scat_source
C C 0.0033 0.0016 'International Tables Vol C Tables 4.2.6.8 and 6.1.1.4'
H H 0.0000 0.0000 'International Tables Vol C Tables 4.2.6.8 and 6.1.1.4'
N N 0.0061 0.0033 'International Tables Vol C Tables 4.2.6.8 and 6.1.1.4'
O O 0.0106 0.0060 'International Tables Vol C Tables 4.2.6.8 and 6.1.1.4'
Zn Zn 0.2839 1.4301 'International Tables Vol C Tables 4.2.6.8 and 6.1.1.4'

loop_
_geom_angle_atom_site_label_1
_geom_angle_atom_site_label_2
_geom_angle_atom_site_label_3
_geom_angle
_geom_angle_site_symmetry_1
_geom_angle_site_symmetry_3
C2 C1 C10 120.7(6) . .
C2 C1 H1 119.7 . .
C10 C1 H1 119.7 . .
C1 C2 C3 119.3(5) . .
C1 C2 C16 121.0(6) . .
C3 C2 C16 119.7(6) . .
C4 C3 C2 121.2(6) . .
C4 C3 H3 119.4 . .
C2 C3 H3 119.4 . .
C3 C4 C11 118.7(6) . .
C3 C4 H4 120.6 . .
C11 C4 H4 120.6 . .
C6 C5 C12 118.4(6) . .
C6 C5 H5 120.8 . .
C12 C5 H5 120.8 . .
C5 C6 C7 121.8(6) . .
C5 C6 H6 119.1 . .
C7 C6 H6 119.1 . .
C6 C7 C8 119.8(5) . .
C6 C7 C17 119.8(5) . 6_657
C8 C7 C17 120.4(6) . 6_657
C13 C8 C7 118.4(6) . .
C13 C8 H8 120.8 . .
C7 C8 H8 120.8 . .
C10 C9 C15 113.7(5) . .
C10 C9 C13 100.6(5) . .
C15 C9 C13 112.3(5) . .
C10 C9 C14 110.2(5) . .
C15 C9 C14 109.6(6) . .
C13 C9 C14 110.1(5) . .
C1 C10 C11 119.0(5) . .
C1 C10 C9 129.1(6) . .
C11 C10 C9 111.9(5) . .
C10 C11 C4 121.1(5) . .
C10 C11 C12 107.7(5) . .
C4 C11 C12 131.2(6) . .
C5 C12 C13 120.2(5) . .
C5 C12 C11 130.4(6) . .
C13 C12 C11 109.4(5) . .
C8 C13 C12 121.5(6) . .
C8 C13 C9 128.4(6) . .
C12 C13 C9 110.1(5) . .
C9 C14 H14A 109.5 . .
C9 C14 H14B 109.5 . .
H14A C14 H14B 109.5 . .
C9 C14 H14C 109.5 . .
H14A C14 H14C 109.5 . .
H14B C14 H14C 109.5 . .
C9 C15 H15A 109.5 . .
C9 C15 H15B 109.5 . .
H15A C15 H15B 109.5 . .
C9 C15 H15C 109.5 . .
H15A C15 H15C 109.5 . .
H15B C15 H15C 109.5 . .
O2 C16 O1 124.2(6) . .
O2 C16 C2 121.2(6) . .
O1 C16 C2 114.7(6) . .
O3 C17 O4 122.5(6) 5_576 .
O3 C17 C7 120.5(6) 5_576 6_567
O4 C17 C7 117.1(6) . 6_567
C19 C18 N1 108.6(10) . .
C19 C18 H18 125.7 . .
N1 C18 H18 125.7 . .
C18 C19 N2 108.6(11) . .
C18 C19 H19 125.7 . .
N2 C19 H19 125.7 . .
N1 C20 N2 112.0(9) . .
N1 C20 H20 124.0 . .
N2 C20 H20 124.0 . .
C23 C21 N2 119.6(13) . .
C22 C22 C23 90(2) 4 .
C22 C22 C23 52.6(18) 4 4
C23 C22 C23 71(2) . 4
C22 C23 C21 112(2) . .
C22 C23 C22 37.5(19) . 4
C21 C23 C22 94.4(17) . 4
C22 C23 C23 63.7(18) . 4
C21 C23 C23 123(3) . 4
C22 C23 C23 45.4(12) 4 4
C20 N1 C18 104.4(8) . .
C20 N1 Zn1 125.6(6) . .
C18 N1 Zn1 128.6(6) . .
C19 N2 C20 106.4(9) . .
C19 N2 C21 132.1(10) . .
C20 N2 C21 121.4(10) . .
C16 O1 Zn1 115.4(4) . .
C17 O3 Zn1 133.5(4) 5_576 .
C17 O4 Zn1 123.5(4) . .
O1 Zn1 O3 107.50(19) . .
O1 Zn1 N1 117.9(2) . .
O3 Zn1 N1 118.3(2) . .
O1 Zn1 O4 96.73(19) . .
O3 Zn1 O4 107.89(19) . .
N1 Zn1 O4 105.8(2) . .

loop_
_geom_bond_atom_site_label_1
_geom_bond_atom_site_label_2
_geom_bond_distance
_geom_bond_site_symmetry_2
C1 C2 1.386(8) .
C1 C10 1.387(8) .
C1 H1 0.9300 .
C2 C3 1.393(8) .
C2 C16 1.505(8) .
C3 C4 1.378(8) .
C3 H3 0.9300 .
C4 C11 1.394(8) .
C4 H4 0.9300 .
C5 C6 1.383(8) .
C5 C12 1.392(8) .
C5 H5 0.9300 .
C6 C7 1.387(8) .
C6 H6 0.9300 .
C7 C8 1.407(8) .
C7 C17 1.487(8) 6_657
C8 C13 1.378(8) .
C8 H8 0.9300 .
C9 C10 1.516(8) .
C9 C15 1.527(9) .
C9 C13 1.530(8) .
C9 C14 1.534(9) .
C10 C11 1.390(8) .
C11 C12 1.456(8) .
C12 C13 1.397(8) .
C14 H14A 0.9600 .
C14 H14B 0.9600 .
C14 H14C 0.9600 .
C15 H15A 0.9600 .
C15 H15B 0.9600 .
C15 H15C 0.9600 .
C16 O2 1.223(8) .
C16 O1 1.290(7) .
C17 O3 1.253(7) 5_576
C17 O4 1.259(7) .
C17 C7 1.487(8) 6_567
C18 C19 1.331(12) .
C18 N1 1.382(10) .
C18 H18 0.9300 .
C19 N2 1.333(12) .
C19 H19 0.9300 .
C20 N1 1.318(10) .
C20 N2 1.333(10) .
C20 H20 0.9300 .
C21 C23 1.39(2) .
C21 N2 1.518(12) .
C22 C22 0.86(4) 4
C22 C23 1.13(3) .
C22 C23 1.42(3) 4
C23 C22 1.42(3) 4
C23 C23 1.49(4) 4
N1 Zn1 1.965(6) .
O1 Zn1 1.922(4) .
O3 C17 1.253(7) 5_576
O3 Zn1 1.947(5) .
O4 Zn1 1.970(4) .

loop_
_geom_torsion_atom_site_label_1
_geom_torsion_atom_site_label_2
_geom_torsion_atom_site_label_3
_geom_torsion_atom_site_label_4
_geom_torsion
_geom_torsion_site_symmetry_1
_geom_torsion_site_symmetry_4
C10 C1 C2 C3 -0.3(10) . .
C10 C1 C2 C16 178.3(6) . .
C1 C2 C3 C4 1.1(10) . .
C16 C2 C3 C4 -177.5(6) . .
C2 C3 C4 C11 -0.5(10) . .
C12 C5 C6 C7 -0.6(10) . .
C5 C6 C7 C8 -0.9(10) . .
C5 C6 C7 C17 -179.5(6) . 6_657
C6 C7 C8 C13 2.1(9) . .
C17 C7 C8 C13 -179.4(6) 6_657 .
C2 C1 C10 C11 -1.0(10) . .
C2 C1 C10 C9 178.7(6) . .
C15 C9 C10 C1 54.3(9) . .
C13 C9 C10 C1 174.5(7) . .
C14 C9 C10 C1 -69.2(9) . .
C15 C9 C10 C11 -125.9(6) . .
C13 C9 C10 C11 -5.7(7) . .
C14 C9 C10 C11 110.5(6) . .
C1 C10 C11 C4 1.7(10) . .
C9 C10 C11 C4 -178.1(6) . .
C1 C10 C11 C12 -176.1(6) . .
C9 C10 C11 C12 4.2(7) . .
C3 C4 C11 C10 -1.0(10) . .
C3 C4 C11 C12 176.2(6) . .
C6 C5 C12 C13 1.0(9) . .
C6 C5 C12 C11 -176.6(6) . .
C10 C11 C12 C5 177.2(6) . .
C4 C11 C12 C5 -0.2(12) . .
C10 C11 C12 C13 -0.5(8) . .
C4 C11 C12 C13 -178.0(7) . .
C7 C8 C13 C12 -1.7(10) . .
C7 C8 C13 C9 -180.0(6) . .
C5 C12 C13 C8 0.2(10) . .
C11 C12 C13 C8 178.2(6) . .
C5 C12 C13 C9 178.7(6) . .
C11 C12 C13 C9 -3.2(8) . .
C10 C9 C13 C8 -176.3(6) . .
C15 C9 C13 C8 -55.1(9) . .
C14 C9 C13 C8 67.4(9) . .
C10 C9 C13 C12 5.3(7) . .
C15 C9 C13 C12 126.6(6) . .
C14 C9 C13 C12 -111.0(6) . .
C1 C2 C16 O2 170.3(7) . .
C3 C2 C16 O2 -11.1(10) . .
C1 C2 C16 O1 -10.4(9) . .
C3 C2 C16 O1 168.2(6) . .
N1 C18 C19 N2 -1.7(12) . .
C22 C22 C23 C21 67(4) 4 .
C23 C22 C23 C21 118(3) 4 .
C23 C22 C23 C22 50(3) 4 4
C22 C22 C23 C23 -50(3) 4 4
N2 C21 C23 C22 37(3) . .
N2 C21 C23 C22 71.5(17) . 4
N2 C21 C23 C23 109.0(13) . 4
N2 C20 N1 C18 0.9(10) . .
N2 C20 N1 Zn1 168.4(5) . .
C19 C18 N1 C20 0.5(11) . .
C19 C18 N1 Zn1 -166.5(7) . .
C18 C19 N2 C20 2.2(12) . .
C18 C19 N2 C21 178.1(9) . .
N1 C20 N2 C19 -1.9(11) . .
N1 C20 N2 C21 -178.4(7) . .
C23 C21 N2 C19 59.7(18) . .
C23 C21 N2 C20 -124.9(15) . .
O2 C16 O1 Zn1 -2.7(9) . .
C2 C16 O1 Zn1 178.0(4) . .
O3 C17 O4 Zn1 10.1(9) 5_576 .
C7 C17 O4 Zn1 -170.2(4) 6_567 .
C16 O1 Zn1 O3 -80.4(5) . .
C16 O1 Zn1 N1 56.4(5) . .
C16 O1 Zn1 O4 168.4(5) . .
C17 O3 Zn1 O1 151.1(5) 5_576 .
C17 O3 Zn1 N1 14.4(6) 5_576 .
C17 O3 Zn1 O4 -105.6(5) 5_576 .
C20 N1 Zn1 O1 -31.7(8) . .
C18 N1 Zn1 O1 132.8(7) . .
C20 N1 Zn1 O3 100.6(7) . .
C18 N1 Zn1 O3 -95.0(7) . .
C20 N1 Zn1 O4 -138.4(7) . .
C18 N1 Zn1 O4 26.0(8) . .
C17 O4 Zn1 O1 151.1(5) . .
C17 O4 Zn1 O3 40.3(6) . .
C17 O4 Zn1 N1 -87.3(6) . .
